data_4516642
loop_
_publ_author_name
'Gong, Teng'
'Lou, Xiaobing'
'Gao, En-Qing'
'Hu, Bingwen'

_publ_section_title
;
 Pillared-Layer Metal-Organic Frameworks for Improved Lithium-Ion Storage
 Performance.
;
_journal_issue 26
_journal_name_full 'ACS applied materials &amp; interfaces'
_journal_page_first 21839
_journal_page_last 21847
_journal_paper_doi 10.1021/acsami.7b05889
_journal_volume 9
_journal_year 2017
_chemical_formula_sum 'C26 H18 Co4 N20 O10'
_chemical_formula_weight 1006.32
_space_group_crystal_system triclinic
_space_group_IT_number 2
_space_group_name_Hall '-P 1'
_space_group_name_H-M_alt 'P -1'
_atom_sites_solution_hydrogens mixed
_audit_creation_method SHELXL-2014/7
_cell_angle_alpha 104.884(7)
_cell_angle_beta 98.534(7)
_cell_angle_gamma 103.807(7)
_cell_formula_units_Z 1
_cell_length_a 7.988(4)
_cell_length_b 9.978(5)
_cell_length_c 11.035(5)
_cell_measurement_reflns_used 3362
_cell_measurement_temperature 296(2)
_cell_measurement_theta_max 28.017
_cell_measurement_theta_min 2.532
_cell_volume 804.6(7)
_computing_cell_refinement 'Bruker SMART'
_computing_data_collection 'Bruker SMART'
_computing_data_reduction 'Bruker SAINT'
_computing_molecular_graphics 'Bruker SHELXTL'
_computing_publication_material 'Bruker SHELXTL'
_computing_structure_refinement 'SHELXL-2014 (Sheldrick, 2014)'
_computing_structure_solution 'Bruker SHELXTL'
_diffrn_ambient_temperature 296(2)
_diffrn_measured_fraction_theta_full 0.990
_diffrn_measured_fraction_theta_max 0.991
_diffrn_measurement_device_type 'CCD area detector'
_diffrn_measurement_method 'phi and omega scans'
_diffrn_radiation_type MoK\a
_diffrn_radiation_wavelength 0.71073
_diffrn_reflns_av_unetI/netI 0.0385
_diffrn_reflns_Laue_measured_fraction_full 0.990
_diffrn_reflns_Laue_measured_fraction_max 0.991
_diffrn_reflns_limit_h_max 9
_diffrn_reflns_limit_h_min -9
_diffrn_reflns_limit_k_max 11
_diffrn_reflns_limit_k_min -12
_diffrn_reflns_limit_l_max 13
_diffrn_reflns_limit_l_min 0
_diffrn_reflns_number 3112
_diffrn_reflns_point_group_measured_fraction_full 0.990
_diffrn_reflns_point_group_measured_fraction_max 0.991
_diffrn_reflns_theta_full 25.242
_diffrn_reflns_theta_max 26.009
_diffrn_reflns_theta_min 1.959
_exptl_absorpt_coefficient_mu 2.121
_exptl_absorpt_correction_T_max 0.7454
_exptl_absorpt_correction_T_min 0.6378
_exptl_absorpt_correction_type multi-scan
_exptl_crystal_colour purple
_exptl_crystal_density_diffrn 2.077
_exptl_crystal_description sheet
_exptl_crystal_F_000 502
_exptl_crystal_size_max 0.190
_exptl_crystal_size_mid 0.180
_exptl_crystal_size_min 0.040
_refine_diff_density_max 1.182
_refine_diff_density_min -1.094
_refine_diff_density_rms 0.317
_refine_ls_extinction_method none
_refine_ls_goodness_of_fit_ref 0.977
_refine_ls_hydrogen_treatment mixed
_refine_ls_matrix_type full
_refine_ls_number_parameters 281
_refine_ls_number_reflns 3112
_refine_ls_number_restraints 28
_refine_ls_restrained_S_all 0.975
_refine_ls_R_factor_all 0.0589
_refine_ls_R_factor_gt 0.0443
_refine_ls_shift/su_max 0.000
_refine_ls_shift/su_mean 0.000
_refine_ls_structure_factor_coef Fsqd
_refine_ls_weighting_details 'w=1/[\s^2^(Fo^2^)+(0.1362P)^2^+8.0465P] where P=(Fo^2^+2Fc^2^)/3'
_refine_ls_weighting_scheme calc
_refine_ls_wR_factor_gt 0.1369
_refine_ls_wR_factor_ref 0.1955
_reflns_Friedel_coverage 0.000
_reflns_number_gt 2760
_reflns_number_total 3112
_reflns_threshold_expression 'I > 2\s(I)'
_cod_data_source_file am7b05889_si_002.cif
_cod_data_source_block 2
_cod_database_code 4516642
_shelx_shelxl_version_number 2014/7
_shelx_space_group_comment
;
The symmetry employed for this shelxl refinement is uniquely defined
by the following loop, which should always be used as a source of
symmetry information in preference to the above space-group names.
They are only intended as comments.
;
_shelx_estimated_absorpt_t_min 0.689
_shelx_estimated_absorpt_t_max 0.920
_exptl_absorpt_special_details SADABS

loop_
_space_group_symop_operation_xyz
'x, y, z'
'-x, -y, -z'

loop_
_atom_site_label
_atom_site_type_symbol
_atom_site_fract_x
_atom_site_fract_y
_atom_site_fract_z
_atom_site_U_iso_or_equiv
_atom_site_adp_type
_atom_site_occupancy
_atom_site_site_symmetry_order
_atom_site_calc_flag
_atom_site_refinement_flags_posn
_atom_site_refinement_flags_adp
_atom_site_refinement_flags_occupancy
Co1 Co 0.34827(13) 0.83123(10) 0.12654(9) 0.0069(3) Uani 1 1 d . . .
Co2 Co 0.5000 0.5000 0.0000 0.0068(3) Uani 1 2 d S . P
Co3 Co 0.0000 1.0000 0.0000 0.0064(3) Uani 1 2 d S . P
N1 N 0.2209(8) 0.9187(7) -0.0149(6) 0.0092(13) Uani 1 1 d . . .
N2 N 0.3187(8) 0.9634(7) -0.0770(6) 0.0088(13) Uani 1 1 d . . .
N3 N 0.4104(9) 0.9994(7) -0.1446(7) 0.0158(15) Uani 1 1 d . . .
N4 N 0.4011(9) 0.6772(7) -0.0290(6) 0.0098(13) Uani 1 1 d . U .
N5 N 0.3038(9) 0.6535(7) -0.1301(7) 0.0128(14) Uani 1 1 d . . .
N6 N 0.2137(10) 0.6316(8) -0.2312(7) 0.0176(15) Uani 1 1 d . U .
N7 N 0.1845(9) 1.2063(7) 0.1190(7) 0.0143(14) Uani 1 1 d . . .
N8 N 0.2171(9) 1.3137(7) 0.0897(6) 0.0128(14) Uani 1 1 d . . .
N9 N 0.2523(9) 1.4215(7) 0.0612(8) 0.0176(15) Uani 1 1 d . . .
O1 O 0.4982(7) 0.7840(6) 0.2705(5) 0.0127(11) Uani 1 1 d . . .
O2 O 0.6357(8) 0.6263(6) 0.1793(6) 0.0168(13) Uani 1 1 d . . .
O3 O 0.7275(7) 1.0329(6) 0.7333(5) 0.0092(11) Uani 1 1 d . . .
O4 O 1.0045(7) 1.0539(6) 0.8296(5) 0.0110(11) Uani 1 1 d . . .
O5 O 0.1220(7) 0.6652(6) 0.1282(6) 0.0160(12) Uani 1 1 d D . .
H5C H 0.035(5) 0.647(9) 0.061(5) 0.024 Uiso 1 1 d D U .
H5B H 0.155(12) 0.587(6) 0.116(9) 0.024 Uiso 1 1 d D U .
C1 C 0.6214(9) 0.7270(8) 0.2668(7) 0.0061(14) Uani 1 1 d . U .
C2 C 0.7703(9) 0.7820(8) 0.3865(7) 0.0068(14) Uani 1 1 d . . .
C3 C 0.7641(9) 0.8781(8) 0.4996(7) 0.0065(14) Uani 1 1 d . . .
H3A H 0.6693 0.9202 0.5011 0.008 Uiso 1 1 calc R U .
C4 C 0.8941(10) 0.9146(8) 0.6117(7) 0.0070(14) Uani 1 1 d . . .
C5 C 1.0345(10) 0.8560(8) 0.6085(8) 0.0119(15) Uani 1 1 d . . .
H5A H 1.1237 0.8791 0.6841 0.014 Uiso 1 1 calc R U .
C6 C 1.0436(10) 0.7626(8) 0.4931(8) 0.0099(15) Uani 1 1 d . . .
C7 C 0.9146(10) 0.7258(8) 0.3816(8) 0.0112(15) Uani 1 1 d . . .
H7A H 0.9240 0.6636 0.3034 0.013 Uiso 1 1 calc R U .
N10 N 1.1850(8) 0.6935(7) 0.4919(6) 0.0091(13) Uani 1 1 d . . .
C9 C 1.3435(10) 0.7565(8) 0.5746(7) 0.0098(15) Uani 1 1 d . . .
H9A H 1.3705 0.8530 0.6293 0.012 Uiso 1 1 calc R U .
C10 C 1.4672(10) 0.6806(8) 0.5798(7) 0.0090(14) Uani 1 1 d . . .
H10A H 1.5764 0.7242 0.6415 0.011 Uiso 1 1 calc R U .
C11 C 1.4353(10) 0.5430(8) 0.4975(7) 0.0081(14) Uani 1 1 d . . .
C12 C 1.2718(10) 0.4823(8) 0.4094(7) 0.0111(15) Uani 1 1 d . . .
H12A H 1.2463 0.3888 0.3493 0.013 Uiso 1 1 calc R U .
C13 C 1.1488(10) 0.5569(8) 0.4095(7) 0.0111(15) Uani 1 1 d . U .
H13A H 1.0367 0.5131 0.3514 0.013 Uiso 1 1 calc R U .
C14 C 0.8742(10) 1.0078(8) 0.7367(7) 0.0085(14) Uani 1 1 d . . .

loop_
_atom_site_aniso_label
_atom_site_aniso_U_11
_atom_site_aniso_U_22
_atom_site_aniso_U_33
_atom_site_aniso_U_23
_atom_site_aniso_U_13
_atom_site_aniso_U_12
Co1 0.0076(5) 0.0075(5) 0.0052(5) -0.0002(4) 0.0004(4) 0.0045(4)
Co2 0.0085(7) 0.0063(6) 0.0042(6) -0.0014(5) -0.0005(5) 0.0039(5)
Co3 0.0070(7) 0.0070(6) 0.0059(7) 0.0019(5) 0.0007(5) 0.0036(5)
N1 0.011(3) 0.010(3) 0.007(3) 0.003(2) -0.001(2) 0.005(2)
N2 0.013(3) 0.008(3) 0.006(3) -0.001(2) 0.000(3) 0.006(2)
N3 0.012(3) 0.015(3) 0.019(4) 0.005(3) 0.006(3) 0.000(3)
N4 0.014(3) 0.011(3) 0.003(3) -0.001(2) -0.002(2) 0.007(2)
N5 0.019(3) 0.005(3) 0.015(4) 0.002(3) 0.006(3) 0.006(3)
N6 0.023(3) 0.015(3) 0.008(3) 0.001(2) -0.008(3) 0.005(3)
N7 0.014(3) 0.009(3) 0.016(3) 0.004(3) -0.002(3) 0.000(2)
N8 0.013(3) 0.015(3) 0.010(3) 0.000(3) 0.001(3) 0.007(3)
N9 0.016(3) 0.006(3) 0.036(4) 0.010(3) 0.015(3) 0.003(3)
O1 0.015(3) 0.019(3) 0.005(3) 0.001(2) -0.001(2) 0.012(2)
O2 0.019(3) 0.014(3) 0.012(3) -0.005(2) -0.007(2) 0.010(2)
O3 0.010(3) 0.011(2) 0.009(3) 0.000(2) 0.003(2) 0.008(2)
O4 0.011(3) 0.009(3) 0.010(3) -0.001(2) 0.003(2) 0.002(2)
O5 0.012(3) 0.014(3) 0.024(3) 0.007(2) 0.006(2) 0.005(2)
C1 0.009(3) 0.008(3) 0.002(3) 0.002(2) -0.001(2) 0.004(2)
C2 0.007(3) 0.008(3) 0.004(3) 0.003(3) -0.002(3) 0.000(3)
C3 0.005(3) 0.007(3) 0.011(4) 0.006(3) 0.002(3) 0.004(3)
C4 0.009(3) 0.004(3) 0.006(3) 0.000(3) 0.004(3) 0.002(3)
C5 0.010(4) 0.013(4) 0.010(4) 0.004(3) -0.006(3) 0.003(3)
C6 0.010(4) 0.006(3) 0.013(4) 0.000(3) -0.001(3) 0.006(3)
C7 0.011(4) 0.011(3) 0.014(4) 0.004(3) 0.003(3) 0.007(3)
N10 0.008(3) 0.010(3) 0.008(3) -0.001(2) 0.001(2) 0.005(2)
C9 0.009(4) 0.007(3) 0.011(4) -0.003(3) 0.000(3) 0.005(3)
C10 0.005(3) 0.016(4) 0.006(3) 0.002(3) 0.002(3) 0.005(3)
C11 0.008(3) 0.012(4) 0.007(3) 0.003(3) 0.002(3) 0.005(3)
C12 0.011(4) 0.010(3) 0.009(4) -0.002(3) 0.001(3) 0.003(3)
C13 0.012(3) 0.008(3) 0.010(3) -0.005(3) 0.000(3) 0.004(3)
C14 0.011(3) 0.008(3) 0.007(4) 0.004(3) 0.002(3) 0.002(3)

loop_
_atom_type_symbol
_atom_type_description
_atom_type_scat_dispersion_real
_atom_type_scat_dispersion_imag
_atom_type_scat_source
C C 0.0033 0.0016 'International Tables Vol C Tables 4.2.6.8 and 6.1.1.4'
H H 0.0000 0.0000 'International Tables Vol C Tables 4.2.6.8 and 6.1.1.4'
N N 0.0061 0.0033 'International Tables Vol C Tables 4.2.6.8 and 6.1.1.4'
O O 0.0106 0.0060 'International Tables Vol C Tables 4.2.6.8 and 6.1.1.4'
Co Co 0.3494 0.9721 'International Tables Vol C Tables 4.2.6.8 and 6.1.1.4'

loop_
_geom_angle_atom_site_label_1
_geom_angle_atom_site_label_2
_geom_angle_atom_site_label_3
_geom_angle
_geom_angle_site_symmetry_1
_geom_angle_site_symmetry_3
O3 Co1 O1 88.1(2) 2_676 .
O3 Co1 O5 86.2(2) 2_676 .
O1 Co1 O5 89.8(2) . .
O3 Co1 N4 174.4(2) 2_676 .
O1 Co1 N4 94.9(2) . .
O5 Co1 N4 89.1(2) . .
O3 Co1 N3 91.4(2) 2_676 2_675
O1 Co1 N3 84.8(3) . 2_675
O5 Co1 N3 174.2(3) . 2_675
N4 Co1 N3 93.5(3) . 2_675
O3 Co1 N1 88.3(2) 2_676 .
O1 Co1 N1 170.3(2) . .
O5 Co1 N1 99.0(2) . .
N4 Co1 N1 89.4(2) . .
N3 Co1 N1 86.2(3) 2_675 .
O2 Co2 O2 180.0(3) . 2_665
O2 Co2 N4 89.9(2) . .
O2 Co2 N4 90.1(2) 2_665 .
O2 Co2 N4 90.1(2) . 2_665
O2 Co2 N4 89.9(2) 2_665 2_665
N4 Co2 N4 180.0 . 2_665
O2 Co2 N9 94.4(3) . 1_545
O2 Co2 N9 85.6(3) 2_665 1_545
N4 Co2 N9 86.9(3) . 1_545
N4 Co2 N9 93.1(3) 2_665 1_545
O2 Co2 N9 85.6(3) . 2_675
O2 Co2 N9 94.4(3) 2_665 2_675
N4 Co2 N9 93.1(3) . 2_675
N4 Co2 N9 86.9(3) 2_665 2_675
N9 Co2 N9 180.0(4) 1_545 2_675
O4 Co3 O4 180.0(3) 2_676 1_454
O4 Co3 N1 92.1(2) 2_676 2_575
O4 Co3 N1 87.9(2) 1_454 2_575
O4 Co3 N1 87.9(2) 2_676 .
O4 Co3 N1 92.1(2) 1_454 .
N1 Co3 N1 180.0 2_575 .
O4 Co3 N7 93.8(2) 2_676 2_575
O4 Co3 N7 86.2(2) 1_454 2_575
N1 Co3 N7 87.7(3) 2_575 2_575
N1 Co3 N7 92.3(3) . 2_575
O4 Co3 N7 86.2(2) 2_676 .
O4 Co3 N7 93.8(2) 1_454 .
N1 Co3 N7 92.3(3) 2_575 .
N1 Co3 N7 87.7(3) . .
N7 Co3 N7 180.0(4) 2_575 .
N2 N1 Co3 117.4(5) . .
N2 N1 Co1 112.7(5) . .
Co3 N1 Co1 125.4(3) . .
N3 N2 N1 175.8(7) . .
N2 N3 Co1 137.7(6) . 2_675
N5 N4 Co1 113.3(5) . .
N5 N4 Co2 116.4(5) . .
Co1 N4 Co2 122.1(3) . .
N6 N5 N4 177.5(9) . .
N8 N7 Co3 125.5(6) . .
N9 N8 N7 179.0(8) . .
N8 N9 Co2 122.9(6) . 1_565
C1 O1 Co1 130.0(5) . .
C1 O2 Co2 138.4(5) . .
C14 O3 Co1 128.2(5) . 2_676
C14 O4 Co3 122.8(5) . 1_656
O2 C1 O1 128.4(7) . .
O2 C1 C2 114.9(6) . .
O1 C1 C2 116.6(6) . .
C3 C2 C7 119.6(7) . .
C3 C2 C1 122.8(7) . .
C7 C2 C1 117.5(7) . .
C2 C3 C4 121.4(7) . .
C5 C4 C3 119.3(7) . .
C5 C4 C14 120.4(7) . .
C3 C4 C14 120.1(7) . .
C4 C5 C6 119.2(7) . .
C7 C6 C5 121.7(7) . .
C7 C6 N10 119.0(7) . .
C5 C6 N10 119.1(7) . .
C6 C7 C2 118.7(8) . .
C9 N10 C13 120.1(6) . .
C9 N10 C6 121.9(6) . .
C13 N10 C6 117.9(6) . .
N10 C9 C10 120.0(7) . .
C11 C10 C9 121.3(7) . .
C10 C11 C12 117.4(7) . .
C10 C11 C11 122.6(8) . 2_866
C12 C11 C11 120.0(9) . 2_866
C13 C12 C11 120.3(7) . .
N10 C13 C12 120.9(7) . .
O4 C14 O3 127.6(7) . .
O4 C14 C4 117.4(7) . .
O3 C14 C4 115.0(7) . .

loop_
_geom_bond_atom_site_label_1
_geom_bond_atom_site_label_2
_geom_bond_distance
_geom_bond_site_symmetry_2
Co1 O3 2.046(5) 2_676
Co1 O1 2.066(5) .
Co1 O5 2.146(6) .
Co1 N4 2.158(6) .
Co1 N3 2.184(7) 2_675
Co1 N1 2.210(6) .
Co2 O2 2.027(6) .
Co2 O2 2.027(6) 2_665
Co2 N4 2.176(6) .
Co2 N4 2.176(6) 2_665
Co2 N9 2.217(7) 1_545
Co2 N9 2.217(7) 2_675
Co3 O4 2.088(6) 2_676
Co3 O4 2.088(6) 1_454
Co3 N1 2.121(6) 2_575
Co3 N1 2.121(6) .
Co3 N7 2.173(7) 2_575
Co3 N7 2.173(7) .
N1 N2 1.196(10) .
N2 N3 1.182(10) .
N3 Co1 2.184(7) 2_675
N4 N5 1.194(10) .
N5 N6 1.171(10) .
N7 N8 1.179(10) .
N8 N9 1.179(10) .
N9 Co2 2.217(7) 1_565
O1 C1 1.249(9) .
O2 C1 1.243(10) .
O3 C14 1.253(9) .
O3 Co1 2.046(5) 2_676
O4 C14 1.248(9) .
O4 Co3 2.088(6) 1_656
C1 C2 1.520(9) .
C2 C3 1.380(11) .
C2 C7 1.399(11) .
C3 C4 1.396(11) .
C4 C5 1.384(11) .
C4 C14 1.507(10) .
C5 C6 1.395(12) .
C6 C7 1.386(11) .
C6 N10 1.458(9) .
N10 C9 1.347(10) .
N10 C13 1.366(10) .
C9 C10 1.384(10) .
C10 C11 1.378(11) .
C11 C12 1.400(11) .
C11 C11 1.497(14) 2_866
C12 C13 1.367(11) .
